data_4134223
loop_
_publ_author_name
'Bar, Arun K.'
'Heras Ojea, Mar\'ia Jos\'e'
'Tang, Jinkui'
'Layfield, Richard A.'

_publ_section_title
;
 Coupling of Nitric Oxide and Release of Nitrous Oxide from
 Rare-Earth-Dinitrosyliron Complexes.
;
_journal_name_full 'Journal of the American Chemical Society'
_journal_paper_doi 10.1021/jacs.9b13571
_journal_year 2020
_chemical_formula_moiety 'C49 H71 Fe N2 O Y'
_chemical_formula_sum 'C49 H71 Fe N2 O Y'
_chemical_formula_weight 848.84
_space_group_crystal_system monoclinic
_space_group_IT_number 15
_space_group_name_Hall '-C 2yc'
_space_group_name_H-M_alt 'C 1 2/c 1'
_atom_sites_solution_hydrogens geom
_audit_creation_method SHELXL-2017/1
_cell_angle_alpha 90
_cell_angle_beta 97.911(7)
_cell_angle_gamma 90
_cell_formula_units_Z 4
_cell_length_a 19.1390(11)
_cell_length_b 23.753(3)
_cell_length_c 10.2240(7)
_cell_measurement_reflns_used 800
_cell_measurement_temperature 150(2)
_cell_measurement_theta_max 30.0
_cell_measurement_theta_min 0.05
_cell_volume 4603.7(7)
_computing_cell_refinement 'CrysAlisPro 1.171.38.46 (Rigaku OD, 2015)'
_computing_data_collection 'CrysAlisPro 1.171.38.46 (Rigaku OD, 2015)'
_computing_data_reduction 'CrysAlisPro 1.171.38.46 (Rigaku OD, 2015)'
_computing_structure_refinement 'SHELXL-2017/1 (Sheldrick, 2017)'
_computing_structure_solution 'SHELXL-2017/1 (Sheldrick, 2017)'
_diffrn_ambient_temperature 150(2)
_diffrn_measured_fraction_theta_full 0.980
_diffrn_measured_fraction_theta_max 0.981
_diffrn_measurement_device_type 'SuperNova, Single source at offset, Eos'
_diffrn_measurement_method '\w scans'
_diffrn_radiation_type MoK\a
_diffrn_radiation_wavelength 0.71073
_diffrn_reflns_av_R_equivalents 0.1038
_diffrn_reflns_av_unetI/netI 0.1864
_diffrn_reflns_Laue_measured_fraction_full 0.980
_diffrn_reflns_Laue_measured_fraction_max 0.981
_diffrn_reflns_limit_h_max 23
_diffrn_reflns_limit_h_min -21
_diffrn_reflns_limit_k_max 29
_diffrn_reflns_limit_k_min -15
_diffrn_reflns_limit_l_max 7
_diffrn_reflns_limit_l_min -12
_diffrn_reflns_number 8485
_diffrn_reflns_point_group_measured_fraction_full 0.980
_diffrn_reflns_point_group_measured_fraction_max 0.981
_diffrn_reflns_theta_full 25.242
_diffrn_reflns_theta_max 26.371
_diffrn_reflns_theta_min 3.228
_diffrn_source 'micro-focus sealed X-ray tube'
_diffrn_standards_decay_% 0
_diffrn_standards_interval_count 0
_diffrn_standards_number 0
_exptl_absorpt_coefficient_mu 1.605
_exptl_absorpt_correction_T_max 0.990
_exptl_absorpt_correction_T_min 0.888
_exptl_absorpt_correction_type multi-scan
_exptl_absorpt_process_details
;
CrysAlisPro 1.171.38.46 (Rigaku Oxford Diffraction, 2015)
Empirical absorption correction using spherical harmonics,
implemented in SCALE3 ABSPACK scaling algorithm.
;
_exptl_crystal_colour yellow
_exptl_crystal_density_diffrn 1.225
_exptl_crystal_description plate
_exptl_crystal_F_000 1808
_exptl_crystal_size_max 0.20
_exptl_crystal_size_mid 0.10
_exptl_crystal_size_min 0.01
_refine_diff_density_max 0.966
_refine_diff_density_min -0.944
_refine_diff_density_rms 0.105
_refine_ls_extinction_method none
_refine_ls_goodness_of_fit_ref 1.000
_refine_ls_hydrogen_treatment constr
_refine_ls_matrix_type full
_refine_ls_number_parameters 248
_refine_ls_number_reflns 4611
_refine_ls_number_restraints 0
_refine_ls_restrained_S_all 1.000
_refine_ls_R_factor_all 0.1713
_refine_ls_R_factor_gt 0.0877
_refine_ls_shift/su_max 0.000
_refine_ls_shift/su_mean 0.000
_refine_ls_structure_factor_coef Fsqd
_refine_ls_weighting_details 'w=1/[\s^2^(Fo^2^)+(0.0685P)^2^] where P=(Fo^2^+2Fc^2^)/3'
_refine_ls_weighting_scheme calc
_refine_ls_wR_factor_gt 0.1700
_refine_ls_wR_factor_ref 0.2189
_reflns_Friedel_coverage 0.000
_reflns_number_gt 2406
_reflns_number_total 4611
_reflns_threshold_expression 'I > 2\s(I)'
_cod_data_source_file ja9b13571_si_006.cif
_cod_data_source_block shelx
_cod_original_sg_symbol_H-M 'C 2/c'
_cod_database_code 4134223
_shelx_shelxl_version_number 2017/1
_shelx_space_group_comment
;
The symmetry employed for this shelxl refinement is uniquely defined
by the following loop, which should always be used as a source of
symmetry information in preference to the above space-group names.
They are only intended as comments.
;
_oxdiff_exptl_absorpt_empirical_full_min 0.685
_oxdiff_exptl_absorpt_empirical_full_max 1.478
_oxdiff_exptl_absorpt_empirical_details
;
Empirical correction (ABSPACK) includes:
- Absorption correction using spherical harmonics
- Frame scaling
;

loop_
_space_group_symop_operation_xyz
'x, y, z'
'-x, y, -z+1/2'
'x+1/2, y+1/2, z'
'-x+1/2, y+1/2, -z+1/2'
'-x, -y, -z'
'x, -y, z-1/2'
'-x+1/2, -y+1/2, -z'
'x+1/2, -y+1/2, z-1/2'

loop_
_atom_site_label
_atom_site_type_symbol
_atom_site_fract_x
_atom_site_fract_y
_atom_site_fract_z
_atom_site_U_iso_or_equiv
_atom_site_adp_type
_atom_site_occupancy
_atom_site_site_symmetry_order
_atom_site_calc_flag
_atom_site_refinement_flags_posn
_atom_site_refinement_flags_adp
_atom_site_refinement_flags_occupancy
_atom_site_disorder_assembly
_atom_site_disorder_group
Y1 Y 0.500000 0.17872(5) 0.750000 0.0349(3) Uani 1 2 d S T P A .
Fe1 Fe 0.500000 0.33906(6) 0.750000 0.0333(4) Uani 1 2 d S T P . .
O3 O 0.500000 0.2646(3) 0.750000 0.048(2) Uani 1 2 d S T P . .
N1 N 0.5705(2) 0.3960(2) 0.7049(5) 0.0308(14) Uani 1 1 d . . . . .
C24 C 0.3645(3) 0.1762(3) 0.6709(7) 0.0376(18) Uani 1 1 d . . . . .
C23 C 0.5574(3) 0.4518(3) 0.6990(6) 0.0342(17) Uani 1 1 d . . . . .
C2 C 0.3952(3) 0.1835(3) 0.5546(7) 0.0370(17) Uani 1 1 d . . . . .
C7 C 0.6395(3) 0.3785(3) 0.6813(6) 0.0314(16) Uani 1 1 d . . . . .
C12 C 0.6973(3) 0.3877(3) 0.7795(7) 0.0359(18) Uani 1 1 d . . . . .
C1 C 0.500000 0.4772(4) 0.750000 0.033(2) Uani 1 2 d S T P . .
H1 H 0.500001 0.516375 0.750000 0.040 Uiso 1 2 calc R U P . .
C8 C 0.6483(3) 0.3490(3) 0.5656(6) 0.0347(17) Uani 1 1 d . . . . .
C17 C 0.3804(3) 0.1210(3) 0.7153(7) 0.0431(19) Uani 1 1 d . . . . .
C20 C 0.4313(4) 0.1341(4) 0.5294(7) 0.051(2) Uani 1 1 d . . . . .
C14 C 0.6924(4) 0.4206(3) 0.9059(7) 0.0410(19) Uani 1 1 d . . . . .
H14 H 0.647299 0.440729 0.894222 0.049 Uiso 1 1 calc R U . . .
C9 C 0.7142(3) 0.3281(3) 0.5506(7) 0.0405(19) Uani 1 1 d . . . . .
H9 H 0.719986 0.308036 0.474665 0.049 Uiso 1 1 calc R U . . .
C11 C 0.7634(4) 0.3665(3) 0.7612(8) 0.047(2) Uani 1 1 d . . . . .
H11 H 0.802132 0.372285 0.825432 0.056 Uiso 1 1 calc R U . . .
C5 C 0.5875(4) 0.3396(3) 0.4545(7) 0.0441(19) Uani 1 1 d . . . . .
H5 H 0.544982 0.356353 0.481874 0.053 Uiso 1 1 calc R U . . .
C18 C 0.4212(4) 0.0960(4) 0.6269(9) 0.052(2) Uani 1 1 d . . . . .
C3 C 0.6047(3) 0.4915(3) 0.6370(7) 0.046(2) Uani 1 1 d . . . . .
H3A H 0.587327 0.529257 0.641594 0.069 Uiso 1 1 calc R U . . .
H3B H 0.651671 0.489281 0.683701 0.069 Uiso 1 1 calc R U . . .
H3C H 0.605132 0.481220 0.546353 0.069 Uiso 1 1 calc R U . . .
C10 C 0.7715(4) 0.3364(3) 0.6463(8) 0.050(2) Uani 1 1 d . . . . .
H10 H 0.815439 0.322164 0.634566 0.060 Uiso 1 1 calc R U . . .
C25 C 0.3190(4) 0.2182(4) 0.7285(9) 0.072(3) Uani 1 1 d . . . . .
H25A H 0.304752 0.203202 0.807880 0.108 Uiso 1 1 calc R U . . .
H25B H 0.345198 0.252342 0.748639 0.108 Uiso 1 1 calc R U . . .
H25C H 0.278044 0.226053 0.665943 0.108 Uiso 1 1 calc R U . . .
C15 C 0.7510(4) 0.4644(4) 0.9359(9) 0.075(3) Uani 1 1 d . . . . .
H15A H 0.745365 0.483792 1.016128 0.112 Uiso 1 1 calc R U . . .
H15B H 0.796007 0.445929 0.945771 0.112 Uiso 1 1 calc R U . . .
H15C H 0.748290 0.490932 0.864545 0.112 Uiso 1 1 calc R U . . .
C4 C 0.5733(5) 0.2775(4) 0.4290(9) 0.079(3) Uani 1 1 d . . . . .
H4A H 0.534816 0.273146 0.358850 0.118 Uiso 1 1 calc R U . . .
H4B H 0.614693 0.259881 0.404452 0.118 Uiso 1 1 calc R U . . .
H4C H 0.561270 0.260071 0.507730 0.118 Uiso 1 1 calc R U . . .
C1A C 0.4291(11) 0.0305(16) 0.650(2) 0.059(4) Uani 0.4392 1 d . . P A 1
H1A1 H 0.416017 0.021051 0.734741 0.088 Uiso 0.4392 1 calc R U P A 1
H1A2 H 0.398867 0.010893 0.582191 0.088 Uiso 0.4392 1 calc R U P A 1
H1A3 H 0.477176 0.019559 0.647349 0.088 Uiso 0.4392 1 calc R U P A 1
C2A C 0.4664(16) 0.1378(10) 0.404(3) 0.059(4) Uani 0.4392 1 d . . P B 1
H2A1 H 0.459398 0.174826 0.366406 0.088 Uiso 0.4392 1 calc R U P B 1
H2A2 H 0.516033 0.130629 0.425048 0.088 Uiso 0.4392 1 calc R U P B 1
H2A3 H 0.445796 0.110410 0.341042 0.088 Uiso 0.4392 1 calc R U P B 1
C1B C 0.4465(8) 0.0342(11) 0.6021(16) 0.059(4) Uani 0.5608 1 d . . P A 2
H1B1 H 0.437628 0.010457 0.674049 0.088 Uiso 0.5608 1 calc R U P A 2
H1B2 H 0.421076 0.020087 0.521229 0.088 Uiso 0.5608 1 calc R U P A 2
H1B3 H 0.496073 0.034390 0.595962 0.088 Uiso 0.5608 1 calc R U P A 2
C2B C 0.4684(12) 0.1118(7) 0.418(2) 0.059(4) Uani 0.5608 1 d . . P B 2
H2B1 H 0.472776 0.141480 0.355846 0.088 Uiso 0.5608 1 calc R U P B 2
H2B2 H 0.514490 0.098421 0.453316 0.088 Uiso 0.5608 1 calc R U P B 2
H2B3 H 0.441441 0.081484 0.374353 0.088 Uiso 0.5608 1 calc R U P B 2
C13 C 0.6914(4) 0.3789(4) 1.0208(8) 0.069(3) Uani 1 1 d . . . . .
H13A H 0.688367 0.399278 1.100828 0.104 Uiso 1 1 calc R U . . .
H13B H 0.651342 0.354391 1.002279 0.104 Uiso 1 1 calc R U . . .
H13C H 0.733887 0.356844 1.030897 0.104 Uiso 1 1 calc R U . . .
C16 C 0.3528(4) 0.0936(5) 0.8285(8) 0.089(4) Uani 1 1 d . . . . .
H16A H 0.326607 0.120534 0.872099 0.134 Uiso 1 1 calc R U . . .
H16B H 0.322450 0.062899 0.796719 0.134 Uiso 1 1 calc R U . . .
H16C H 0.391457 0.079583 0.889582 0.134 Uiso 1 1 calc R U . . .
C22 C 0.3867(5) 0.2352(4) 0.4674(10) 0.087(3) Uani 1 1 d . . . . .
H22A H 0.359871 0.263054 0.506625 0.130 Uiso 1 1 calc R U . . .
H22B H 0.432406 0.250094 0.458108 0.130 Uiso 1 1 calc R U . . .
H22C H 0.362588 0.225084 0.382010 0.130 Uiso 1 1 calc R U . . .
C6 C 0.6016(5) 0.3689(5) 0.3297(8) 0.094(4) Uani 1 1 d . . . . .
H6A H 0.610432 0.408112 0.347569 0.141 Uiso 1 1 calc R U . . .
H6B H 0.641971 0.352221 0.298859 0.141 Uiso 1 1 calc R U . . .
H6C H 0.561219 0.364948 0.263275 0.141 Uiso 1 1 calc R U . . .

loop_
_atom_site_aniso_label
_atom_site_aniso_U_11
_atom_site_aniso_U_22
_atom_site_aniso_U_33
_atom_site_aniso_U_23
_atom_site_aniso_U_13
_atom_site_aniso_U_12
Y1 0.0277(5) 0.0442(7) 0.0312(6) 0.000 -0.0017(4) 0.000
Fe1 0.0245(7) 0.0436(10) 0.0313(8) 0.000 0.0024(6) 0.000
O3 0.036(4) 0.073(6) 0.033(4) 0.000 -0.006(3) 0.000
N1 0.020(3) 0.041(4) 0.031(3) 0.000(3) 0.002(2) 0.007(3)
C24 0.023(3) 0.050(5) 0.037(4) -0.012(4) -0.004(3) 0.000(3)
C23 0.028(3) 0.047(5) 0.027(4) -0.004(3) 0.002(3) -0.001(3)
C2 0.037(4) 0.034(5) 0.034(4) 0.002(3) -0.017(3) -0.005(3)
C7 0.030(3) 0.033(5) 0.033(4) 0.006(3) 0.008(3) -0.001(3)
C12 0.027(3) 0.043(5) 0.038(4) 0.004(3) 0.004(3) -0.008(3)
C1 0.022(4) 0.035(7) 0.040(6) 0.000 -0.004(4) 0.000
C8 0.028(3) 0.045(5) 0.031(4) 0.008(3) 0.005(3) 0.003(3)
C17 0.031(4) 0.043(5) 0.053(5) 0.003(4) -0.004(4) -0.009(4)
C20 0.034(4) 0.083(7) 0.035(5) -0.019(5) -0.002(4) 0.004(4)
C14 0.035(4) 0.050(6) 0.036(4) 0.000(4) -0.001(3) -0.001(4)
C9 0.038(4) 0.050(5) 0.034(4) 0.002(4) 0.008(3) 0.008(4)
C11 0.033(4) 0.049(6) 0.058(5) 0.003(4) 0.005(4) 0.001(4)
C5 0.044(4) 0.051(6) 0.035(4) -0.001(4) 0.001(4) 0.003(4)
C18 0.041(4) 0.037(5) 0.069(6) -0.024(4) -0.024(4) 0.002(4)
C3 0.037(4) 0.046(5) 0.054(5) 0.008(4) 0.001(4) -0.002(4)
C10 0.032(4) 0.066(6) 0.054(5) -0.005(4) 0.013(4) 0.009(4)
C25 0.030(4) 0.074(7) 0.107(8) -0.048(6) -0.005(5) 0.002(4)
C15 0.053(5) 0.101(9) 0.070(6) -0.027(6) 0.007(5) -0.023(5)
C4 0.078(6) 0.098(9) 0.053(6) -0.007(6) -0.019(5) -0.002(6)
C1A 0.050(5) 0.074(9) 0.049(7) -0.020(11) -0.002(4) 0.016(8)
C2A 0.050(5) 0.074(9) 0.049(7) -0.020(11) -0.002(4) 0.016(8)
C1B 0.050(5) 0.074(9) 0.049(7) -0.020(11) -0.002(4) 0.016(8)
C2B 0.050(5) 0.074(9) 0.049(7) -0.020(11) -0.002(4) 0.016(8)
C13 0.085(6) 0.071(8) 0.053(6) 0.008(5) 0.018(5) 0.017(5)
C16 0.050(5) 0.142(11) 0.069(7) 0.034(7) -0.015(5) -0.040(6)
C22 0.068(6) 0.093(9) 0.086(7) 0.022(6) -0.039(6) -0.017(6)
C6 0.072(6) 0.152(12) 0.054(6) 0.033(7) -0.010(5) -0.004(7)

loop_
_atom_type_symbol
_atom_type_description
_atom_type_scat_dispersion_real
_atom_type_scat_dispersion_imag
_atom_type_scat_source
C C 0.0033 0.0016 'International Tables Vol C Tables 4.2.6.8 and 6.1.1.4'
H H 0.0000 0.0000 'International Tables Vol C Tables 4.2.6.8 and 6.1.1.4'
N N 0.0061 0.0033 'International Tables Vol C Tables 4.2.6.8 and 6.1.1.4'
O O 0.0106 0.0060 'International Tables Vol C Tables 4.2.6.8 and 6.1.1.4'
Fe Fe 0.3463 0.8444 'International Tables Vol C Tables 4.2.6.8 and 6.1.1.4'
Y Y -2.7962 3.5667 'International Tables Vol C Tables 4.2.6.8 and 6.1.1.4'

loop_
_geom_angle_atom_site_label_1
_geom_angle_atom_site_label_2
_geom_angle_atom_site_label_3
_geom_angle
_geom_angle_site_symmetry_1
_geom_angle_site_symmetry_3
_geom_angle_publ_flag
O3 Y1 C24 91.33(17) . . ?
O3 Y1 C24 91.33(17) . 2_656 ?
C24 Y1 C24 177.3(3) . 2_656 ?
O3 Y1 C2 87.51(16) . . ?
C24 Y1 C2 31.2(2) . . ?
C24 Y1 C2 149.1(2) 2_656 . ?
O3 Y1 C2 87.51(16) . 2_656 ?
C24 Y1 C2 149.1(2) . 2_656 ?
C24 Y1 C2 31.2(2) 2_656 2_656 ?
C2 Y1 C2 175.0(3) . 2_656 ?
O3 Y1 C17 121.15(18) . 2_656 ?
C24 Y1 C17 146.4(3) . 2_656 ?
C24 Y1 C17 31.0(2) 2_656 2_656 ?
C2 Y1 C17 132.7(2) . 2_656 ?
C2 Y1 C17 50.7(2) 2_656 2_656 ?
O3 Y1 C17 121.15(18) . . ?
C24 Y1 C17 31.0(2) . . ?
C24 Y1 C17 146.4(3) 2_656 . ?
C2 Y1 C17 50.7(2) . . ?
C2 Y1 C17 132.7(2) 2_656 . ?
C17 Y1 C17 117.7(4) 2_656 . ?
O3 Y1 C20 113.4(2) . . ?
C24 Y1 C20 51.4(2) . . ?
C24 Y1 C20 127.3(2) 2_656 . ?
C2 Y1 C20 30.7(2) . . ?
C2 Y1 C20 153.4(2) 2_656 . ?
C17 Y1 C20 102.9(2) 2_656 . ?
C17 Y1 C20 50.6(2) . . ?
O3 Y1 C20 113.4(2) . 2_656 ?
C24 Y1 C20 127.3(2) . 2_656 ?
C24 Y1 C20 51.4(2) 2_656 2_656 ?
C2 Y1 C20 153.4(2) . 2_656 ?
C2 Y1 C20 30.7(2) 2_656 2_656 ?
C17 Y1 C20 50.6(2) 2_656 2_656 ?
C17 Y1 C20 102.9(2) . 2_656 ?
C20 Y1 C20 133.2(4) . 2_656 ?
O3 Y1 C18 137.10(18) . . ?
C24 Y1 C18 50.7(2) . . ?
C24 Y1 C18 126.8(2) 2_656 . ?
C2 Y1 C18 49.8(2) . . ?
C2 Y1 C18 135.1(3) 2_656 . ?
C17 Y1 C18 95.9(2) 2_656 . ?
C17 Y1 C18 30.6(2) . . ?
C20 Y1 C18 29.9(2) . . ?
C20 Y1 C18 106.6(3) 2_656 . ?
O3 Y1 C18 137.10(18) . 2_656 ?
C24 Y1 C18 126.8(2) . 2_656 ?
C24 Y1 C18 50.7(2) 2_656 2_656 ?
C2 Y1 C18 135.1(3) . 2_656 ?
C2 Y1 C18 49.8(2) 2_656 2_656 ?
C17 Y1 C18 30.6(2) 2_656 2_656 ?
C17 Y1 C18 95.9(2) . 2_656 ?
C20 Y1 C18 106.6(3) . 2_656 ?
C20 Y1 C18 29.9(2) 2_656 2_656 ?
C18 Y1 C18 85.8(4) . 2_656 ?
O3 Fe1 N1 132.34(15) . 2_656 ?
O3 Fe1 N1 132.34(15) . . ?
N1 Fe1 N1 95.3(3) 2_656 . ?
Fe1 O3 Y1 180.0 . . ?
C23 N1 C7 116.6(5) . . ?
C23 N1 Fe1 123.0(4) . . ?
C7 N1 Fe1 120.3(4) . . ?
C2 C24 C17 107.0(6) . . ?
C2 C24 C25 125.6(8) . . ?
C17 C24 C25 127.3(7) . . ?
C2 C24 Y1 75.3(3) . . ?
C17 C24 Y1 76.1(4) . . ?
C25 C24 Y1 118.0(5) . . ?
N1 C23 C1 123.5(6) . . ?
N1 C23 C3 121.0(5) . . ?
C1 C23 C3 115.5(7) . . ?
C20 C2 C24 108.9(7) . . ?
C20 C2 C22 125.8(8) . . ?
C24 C2 C22 125.2(7) . . ?
C20 C2 Y1 76.1(4) . . ?
C24 C2 Y1 73.5(4) . . ?
C22 C2 Y1 119.4(5) . . ?
C12 C7 C8 120.4(6) . . ?
C12 C7 N1 119.0(6) . . ?
C8 C7 N1 120.4(6) . . ?
C7 C12 C11 119.0(6) . . ?
C7 C12 C14 123.6(6) . . ?
C11 C12 C14 117.4(6) . . ?
C23 C1 C23 129.5(9) 2_656 . ?
C9 C8 C7 119.3(6) . . ?
C9 C8 C5 118.6(6) . . ?
C7 C8 C5 122.1(6) . . ?
C18 C17 C24 107.6(7) . . ?
C18 C17 C16 127.1(9) . . ?
C24 C17 C16 125.1(8) . . ?
C18 C17 Y1 76.0(4) . . ?
C24 C17 Y1 72.9(4) . . ?
C16 C17 Y1 121.1(5) . . ?
C18 C20 C2 107.1(6) . . ?
C18 C20 C2B 116.1(11) . . ?
C2 C20 C2B 136.2(10) . . ?
C18 C20 C2A 139.9(11) . . ?
C2 C20 C2A 112.9(11) . . ?
C18 C20 Y1 75.6(4) . . ?
C2 C20 Y1 73.2(4) . . ?
C2B C20 Y1 123.1(8) . . ?
C2A C20 Y1 117.6(11) . . ?
C12 C14 C13 108.9(7) . . ?
C12 C14 C15 113.0(6) . . ?
C13 C14 C15 111.8(7) . . ?
C8 C9 C10 121.1(7) . . ?
C10 C11 C12 120.1(7) . . ?
C4 C5 C8 111.7(6) . . ?
C4 C5 C6 110.6(7) . . ?
C8 C5 C6 110.8(6) . . ?
C20 C18 C17 109.4(7) . . ?
C20 C18 C1B 114.7(9) . . ?
C17 C18 C1B 135.0(10) . . ?
C20 C18 C1A 137.3(10) . . ?
C17 C18 C1A 111.8(10) . . ?
C20 C18 Y1 74.5(5) . . ?
C17 C18 Y1 73.4(4) . . ?
C1B C18 Y1 126.3(7) . . ?
C1A C18 Y1 128.0(9) . . ?
C9 C10 C11 120.0(6) . . ?

loop_
_geom_bond_atom_site_label_1
_geom_bond_atom_site_label_2
_geom_bond_distance
_geom_bond_site_symmetry_2
_geom_bond_publ_flag
Y1 O3 2.040(8) . ?
Y1 C24 2.608(6) . ?
Y1 C24 2.608(6) 2_656 ?
Y1 C2 2.632(6) . ?
Y1 C2 2.632(6) 2_656 ?
Y1 C17 2.649(7) 2_656 ?
Y1 C17 2.649(7) . ?
Y1 C20 2.668(7) . ?
Y1 C20 2.668(7) 2_656 ?
Y1 C18 2.682(7) . ?
Y1 C18 2.682(7) 2_656 ?
Fe1 O3 1.769(8) . ?
Fe1 N1 2.010(5) 2_656 ?
Fe1 N1 2.010(5) . ?
N1 C23 1.348(9) . ?
N1 C7 1.437(7) . ?
C24 C2 1.408(9) . ?
C24 C17 1.405(10) . ?
C24 C25 1.498(9) . ?
C23 C1 1.415(7) . ?
C23 C3 1.505(9) . ?
C2 C20 1.405(10) . ?
C2 C22 1.511(11) . ?
C7 C12 1.405(9) . ?
C7 C8 1.405(9) . ?
C12 C11 1.399(9) . ?
C12 C14 1.523(9) . ?
C8 C9 1.383(9) . ?
C8 C5 1.527(9) . ?
C17 C18 1.405(10) . ?
C17 C16 1.488(10) . ?
C20 C18 1.379(11) . ?
C20 C2B 1.52(3) . ?
C20 C2A 1.53(4) . ?
C14 C13 1.540(10) . ?
C14 C15 1.528(10) . ?
C9 C10 1.380(9) . ?
C11 C10 1.400(10) . ?
C5 C4 1.517(11) . ?
C5 C6 1.509(10) . ?
C18 C1B 1.58(3) . ?
C18 C1A 1.58(4) . ?
